data_7101275
loop_
_publ_author_name
A.Cowley
'Nicholas Hill'
'Jennifer Moore'
'Gregor Reeske'
'Kalyan Vasudevan'

_publ_section_title
;
Facile Routes to Alkyl-BIAN ligands
;
_journal_issue 27
_journal_name_full 'Chemical Communications'
_journal_paper_doi 10.1039/b606390j
_journal_year 2006
_chemical_formula_moiety 'C20 H24 N2'
_chemical_formula_sum 'C20 H24 N2'
_chemical_formula_weight 292.41
_space_group_IT_number 78
_symmetry_cell_setting tetragonal
_symmetry_space_group_name_Hall 'P 4cw'
_symmetry_space_group_name_H-M 'P 43'
_atom_sites_solution_hydrogens geom
_atom_sites_solution_primary direct
_atom_sites_solution_secondary difmap
_audit_creation_method
;
manual editing of the .cif file
created by SHELXTL Ver. 6.10
;
_cell_angle_alpha 90.000
_cell_angle_beta 90.000
_cell_angle_gamma 90.000
_cell_formula_units_Z 4
_cell_length_a 10.986(5)
_cell_length_b 10.986(5)
_cell_length_c 13.853(5)
_cell_measurement_temperature 153(2)
_cell_volume 1671.9(12)
_computing_cell_refinement 'Collect software, Nonius B.V. 1998'
_computing_data_collection 'Collect software, Nonius B.V. 1998'
_computing_data_reduction
;
DENZO and Scalepack (Otwinoski and Minor, 1997)
;
_computing_molecular_graphics 'XP SHELXTL/PC, Siemens Analytical'
_computing_structure_refinement 'XL SHELXTL/PC, Siemens Analytical'
_computing_structure_solution
;
SIR97 - Altomare A., Burla M.C., Camalli M., Cascarano G.L., Giacovazzo C.,
Guagliardi A., Moliterni A.G.G., Polidori G.,Spagna R.
;
_diffrn_ambient_temperature 153(2)
_diffrn_measured_fraction_theta_full 0.997
_diffrn_measured_fraction_theta_max 0.997
_diffrn_measurement_device_type 'Nonius Kappa CCD'
_diffrn_measurement_method \w-scan
_diffrn_radiation_monochromator graphite
_diffrn_radiation_source 'fine-focus sealed tube'
_diffrn_radiation_type MoK\a
_diffrn_radiation_wavelength 0.71069
_diffrn_reflns_av_R_equivalents 0.0438
_diffrn_reflns_av_sigmaI/netI 0.0754
_diffrn_reflns_limit_h_max 14
_diffrn_reflns_limit_h_min -14
_diffrn_reflns_limit_k_max 14
_diffrn_reflns_limit_k_min -10
_diffrn_reflns_limit_l_max 17
_diffrn_reflns_limit_l_min -14
_diffrn_reflns_number 3288
_diffrn_reflns_theta_full 27.46
_diffrn_reflns_theta_max 27.46
_diffrn_reflns_theta_min 2.37
_exptl_absorpt_coefficient_mu 0.068
_exptl_absorpt_correction_T_max 0.993
_exptl_absorpt_correction_T_min 0.992
_exptl_absorpt_correction_type multi-scan
_exptl_absorpt_process_details 'DENZO and Scalepack (Otwinoski and Minor, 1997)'
_exptl_crystal_colour colorless
_exptl_crystal_density_diffrn 1.162
_exptl_crystal_density_method 'not measured'
_exptl_crystal_description needle
_exptl_crystal_F_000 632
_exptl_crystal_size_max 0.30
_exptl_crystal_size_mid 0.10
_exptl_crystal_size_min 0.10
_refine_diff_density_max 0.271
_refine_diff_density_min -0.265
_refine_diff_density_rms 0.095
_refine_ls_abs_structure_details 'Flack H D (1983), Acta Cryst. A39, 876-881'
_refine_ls_abs_structure_Flack 0(10)
_refine_ls_extinction_method none
_refine_ls_goodness_of_fit_ref 1.082
_refine_ls_hydrogen_treatment constr
_refine_ls_matrix_type full
_refine_ls_number_parameters 206
_refine_ls_number_reflns 1986
_refine_ls_number_restraints 1
_refine_ls_restrained_S_all 1.082
_refine_ls_R_factor_all 0.0817
_refine_ls_R_factor_gt 0.0465
_refine_ls_shift/su_max 0.000
_refine_ls_shift/su_mean 0.000
_refine_ls_structure_factor_coef Fsqd
_refine_ls_weighting_details 'calc w=1/[\s^2^(Fo^2^)+(0.0716P)^2^+0.0000P] where P=(Fo^2^+2Fc^2^)/3'
_refine_ls_weighting_scheme calc
_refine_ls_wR_factor_gt 0.1008
_refine_ls_wR_factor_ref 0.1342
_reflns_number_gt 1421
_reflns_number_total 1986
_reflns_threshold_expression >2sigma(I)
_cod_data_source_file b606390j.txt
_cod_original_sg_symbol_Hall p4cw
_cod_original_sg_symbol_H-M p43
_cod_database_code 7101275

loop_
_symmetry_equiv_pos_as_xyz
'x, y, z'
'-x, -y, z+1/2'
'-y, x, z+3/4'
'y, -x, z+1/4'

loop_
_atom_site_label
_atom_site_type_symbol
_atom_site_fract_x
_atom_site_fract_y
_atom_site_fract_z
_atom_site_U_iso_or_equiv
_atom_site_adp_type
_atom_site_occupancy
_atom_site_symmetry_multiplicity
_atom_site_calc_flag
_atom_site_refinement_flags
C1 C 0.4726(2) 0.1933(2) 0.8497(2) 0.0283(6) Uani 1 1 d .
C2 C 0.4079(2) 0.3131(2) 0.8504(2) 0.0283(6) Uani 1 1 d .
C3 C 0.2886(3) 0.3511(3) 0.8515(2) 0.0346(7) Uani 1 1 d .
H3 H 0.2260 0.2942 0.8526 0.042 Uiso 1 1 calc R
C4 C 0.2609(3) 0.4775(3) 0.8509(2) 0.0372(7) Uani 1 1 d .
H4 H 0.1799 0.5018 0.8518 0.045 Uiso 1 1 calc R
C5 C 0.3505(3) 0.5646(3) 0.8491(2) 0.0376(7) Uani 1 1 d .
H5 H 0.3294 0.6466 0.8479 0.045 Uiso 1 1 calc R
C6 C 0.4741(3) 0.5305(3) 0.8490(2) 0.0333(7) Uani 1 1 d .
C7 C 0.5764(3) 0.6098(3) 0.8474(3) 0.0366(7) Uani 1 1 d .
H7 H 0.5647 0.6936 0.8456 0.044 Uiso 1 1 calc R
C8 C 0.6925(3) 0.5628(3) 0.8485(3) 0.0385(8) Uani 1 1 d .
H8 H 0.7582 0.6162 0.8479 0.046 Uiso 1 1 calc R
C9 C 0.7153(3) 0.4361(3) 0.8504(2) 0.0353(7) Uani 1 1 d .
H9 H 0.7946 0.4066 0.8512 0.042 Uiso 1 1 calc R
C10 C 0.6180(3) 0.3576(3) 0.8511(2) 0.0294(6) Uani 1 1 d .
C11 C 0.4991(3) 0.4054(2) 0.8498(2) 0.0288(6) Uani 1 1 d .
C12 C 0.6105(3) 0.2230(2) 0.8541(2) 0.0287(6) Uani 1 1 d .
C13 C 0.3138(3) 0.0354(3) 0.8355(2) 0.0332(7) Uani 1 1 d .
C14 C 0.3264(3) -0.1027(3) 0.8267(3) 0.0452(9) Uani 1 1 d .
H14A H 0.3718 -0.1221 0.7695 0.068 Uiso 1 1 calc R
H14B H 0.2470 -0.1389 0.8229 0.068 Uiso 1 1 calc R
H14C H 0.3684 -0.1338 0.8823 0.068 Uiso 1 1 calc R
C15 C 0.2422(3) 0.0622(3) 0.9277(2) 0.0401(8) Uani 1 1 d .
H15A H 0.2779 0.0185 0.9807 0.060 Uiso 1 1 calc R
H15B H 0.1593 0.0368 0.9195 0.060 Uiso 1 1 calc R
H15C H 0.2447 0.1479 0.9409 0.060 Uiso 1 1 calc R
C16 C 0.2528(3) 0.0825(3) 0.7435(2) 0.0396(8) Uani 1 1 d .
H16A H 0.2541 0.1699 0.7434 0.059 Uiso 1 1 calc R
H16B H 0.1701 0.0546 0.7412 0.059 Uiso 1 1 calc R
H16C H 0.2961 0.0527 0.6881 0.059 Uiso 1 1 calc R
C17 C 0.7241(3) 0.0276(3) 0.8642(2) 0.0319(7) Uani 1 1 d .
C18 C 0.6603(3) -0.0288(3) 0.9514(3) 0.0421(8) Uani 1 1 d .
H18A H 0.6875 0.0109 1.0093 0.063 Uiso 1 1 calc R
H18B H 0.6795 -0.1139 0.9549 0.063 Uiso 1 1 calc R
H18C H 0.5739 -0.0188 0.9450 0.063 Uiso 1 1 calc R
C19 C 0.6855(3) -0.0321(3) 0.7691(2) 0.0369(8) Uani 1 1 d .
H19A H 0.5988 -0.0257 0.7619 0.055 Uiso 1 1 calc R
H19B H 0.7085 -0.1164 0.7697 0.055 Uiso 1 1 calc R
H19C H 0.7248 0.0083 0.7162 0.055 Uiso 1 1 calc R
C20 C 0.8614(3) 0.0086(3) 0.8769(3) 0.0422(8) Uani 1 1 d .
H20A H 0.9042 0.0505 0.8265 0.063 Uiso 1 1 calc R
H20B H 0.8796 -0.0767 0.8738 0.063 Uiso 1 1 calc R
H20C H 0.8863 0.0402 0.9385 0.063 Uiso 1 1 calc R
N1 N 0.4395(2) 0.0817(2) 0.84328(19) 0.0300(6) Uani 1 1 d .
N2 N 0.7081(2) 0.1607(2) 0.85955(17) 0.0317(6) Uani 1 1 d .

loop_
_atom_site_aniso_label
_atom_site_aniso_U_11
_atom_site_aniso_U_22
_atom_site_aniso_U_33
_atom_site_aniso_U_23
_atom_site_aniso_U_13
_atom_site_aniso_U_12
C1 0.0322(16) 0.0267(16) 0.0261(14) 0.0003(13) -0.0006(14) 0.0027(11)
C2 0.0354(17) 0.0236(15) 0.0258(14) -0.0019(12) -0.0012(14) 0.0011(12)
C3 0.0377(18) 0.0305(17) 0.0358(16) -0.0004(15) -0.0002(15) 0.0023(12)
C4 0.0366(19) 0.0371(18) 0.0379(18) -0.0015(15) -0.0015(16) 0.0111(13)
C5 0.051(2) 0.0253(16) 0.0360(17) -0.0003(15) -0.0019(16) 0.0078(14)
C6 0.049(2) 0.0276(17) 0.0229(14) -0.0001(13) -0.0015(15) 0.0007(12)
C7 0.056(2) 0.0251(16) 0.0285(16) -0.0015(14) 0.0029(16) -0.0035(13)
C8 0.050(2) 0.0319(17) 0.0331(16) -0.0005(15) -0.0019(15) -0.0121(14)
C9 0.0412(18) 0.0348(18) 0.0298(16) -0.0001(14) 0.0001(15) -0.0057(13)
C10 0.0361(17) 0.0278(16) 0.0241(14) -0.0005(13) -0.0024(14) -0.0035(11)
C11 0.0400(18) 0.0239(15) 0.0224(13) -0.0007(13) -0.0010(14) -0.0005(11)
C12 0.0334(16) 0.0295(16) 0.0233(14) -0.0010(14) -0.0001(13) -0.0011(11)
C13 0.0300(17) 0.0244(16) 0.0453(19) -0.0017(13) 0.0034(14) -0.0025(11)
C14 0.043(2) 0.0293(19) 0.063(2) -0.0036(16) 0.0037(17) -0.0048(14)
C15 0.042(2) 0.0316(19) 0.047(2) -0.0008(14) 0.0055(15) -0.0037(15)
C16 0.038(2) 0.0368(19) 0.044(2) -0.0055(14) -0.0048(15) -0.0056(14)
C17 0.0334(16) 0.0265(16) 0.0359(18) -0.0001(13) -0.0033(13) 0.0046(12)
C18 0.049(2) 0.035(2) 0.0420(19) 0.0082(15) 0.0009(15) 0.0037(15)
C19 0.0376(19) 0.0317(18) 0.0415(19) -0.0052(14) -0.0006(14) 0.0033(13)
C20 0.0358(19) 0.0400(19) 0.051(2) 0.0005(15) -0.0037(15) 0.0055(14)
N1 0.0309(13) 0.0243(13) 0.0348(14) 0.0006(12) 0.0013(11) -0.0015(9)
N2 0.0345(14) 0.0289(13) 0.0315(14) -0.0026(11) -0.0021(12) 0.0033(10)

loop_
_atom_type_symbol
_atom_type_description
_atom_type_scat_dispersion_real
_atom_type_scat_dispersion_imag
_atom_type_scat_source
C C 0.0033 0.0000 'International Tables Vol C Tables 4.2.6.8 and 6.1.1.4'
H H 0.0000 0.0000 'International Tables Vol C Tables 4.2.6.8 and 6.1.1.4'
N N 0.0061 0.0000 'International Tables Vol C Tables 4.2.6.8 and 6.1.1.4'

loop_
_geom_angle_atom_site_label_1
_geom_angle_atom_site_label_2
_geom_angle_atom_site_label_3
_geom_angle
N1 C1 C2 135.0(3)
N1 C1 C12 118.8(2)
C2 C1 C12 106.2(2)
C3 C2 C11 117.0(3)
C3 C2 C1 136.1(3)
C11 C2 C1 106.9(2)
C2 C3 C4 120.0(3)
C2 C3 H3 120.0
C4 C3 H3 120.0
C5 C4 C3 121.9(3)
C5 C4 H4 119.1
C3 C4 H4 119.1
C4 C5 C6 120.4(3)
C4 C5 H5 119.8
C6 C5 H5 119.8
C11 C6 C5 116.7(3)
C11 C6 C7 116.5(3)
C5 C6 C7 126.8(3)
C8 C7 C6 120.2(3)
C8 C7 H7 119.9
C6 C7 H7 119.9
C7 C8 C9 122.2(3)
C7 C8 H8 118.9
C9 C8 H8 118.9
C10 C9 C8 118.7(3)
C10 C9 H9 120.6
C8 C9 H9 120.6
C9 C10 C11 119.2(3)
C9 C10 C12 132.1(3)
C11 C10 C12 108.7(2)
C6 C11 C10 123.2(3)
C6 C11 C2 124.0(3)
C10 C11 C2 112.8(2)
N2 C12 C10 119.5(2)
N2 C12 C1 135.3(3)
C10 C12 C1 105.3(2)
N1 C13 C14 105.3(2)
N1 C13 C16 110.7(2)
C14 C13 C16 108.0(3)
N1 C13 C15 110.7(3)
C14 C13 C15 107.7(3)
C16 C13 C15 114.0(2)
C13 C14 H14A 109.5
C13 C14 H14B 109.5
H14A C14 H14B 109.5
C13 C14 H14C 109.5
H14A C14 H14C 109.5
H14B C14 H14C 109.5
C13 C15 H15A 109.5
C13 C15 H15B 109.5
H15A C15 H15B 109.5
C13 C15 H15C 109.5
H15A C15 H15C 109.5
H15B C15 H15C 109.5
C13 C16 H16A 109.5
C13 C16 H16B 109.5
H16A C16 H16B 109.5
C13 C16 H16C 109.5
H16A C16 H16C 109.5
H16B C16 H16C 109.5
N2 C17 C18 112.5(3)
N2 C17 C20 105.0(2)
C18 C17 C20 107.8(3)
N2 C17 C19 110.7(2)
C18 C17 C19 112.3(3)
C20 C17 C19 108.3(3)
C17 C18 H18A 109.5
C17 C18 H18B 109.5
H18A C18 H18B 109.5
C17 C18 H18C 109.5
H18A C18 H18C 109.5
H18B C18 H18C 109.5
C17 C19 H19A 109.5
C17 C19 H19B 109.5
H19A C19 H19B 109.5
C17 C19 H19C 109.5
H19A C19 H19C 109.5
H19B C19 H19C 109.5
C17 C20 H20A 109.5
C17 C20 H20B 109.5
H20A C20 H20B 109.5
C17 C20 H20C 109.5
H20A C20 H20C 109.5
H20B C20 H20C 109.5
C1 N1 C13 126.9(2)
C12 N2 C17 129.5(3)

loop_
_geom_bond_atom_site_label_1
_geom_bond_atom_site_label_2
_geom_bond_distance
C1 N1 1.281(3)
C1 C2 1.496(4)
C1 C12 1.551(4)
C2 C3 1.376(4)
C2 C11 1.426(4)
C3 C4 1.420(4)
C3 H3 0.9300
C4 C5 1.373(5)
C4 H4 0.9300
C5 C6 1.409(4)
C5 H5 0.9300
C6 C11 1.402(4)
C6 C7 1.422(5)
C7 C8 1.376(5)
C7 H7 0.9300
C8 C9 1.414(4)
C8 H8 0.9300
C9 C10 1.374(4)
C9 H9 0.9300
C10 C11 1.407(4)
C10 C12 1.481(4)
C12 N2 1.274(4)
C13 N1 1.476(4)
C13 C14 1.528(4)
C13 C16 1.530(5)
C13 C15 1.529(4)
C14 H14A 0.9600
C14 H14B 0.9600
C14 H14C 0.9600
C15 H15A 0.9600
C15 H15B 0.9600
C15 H15C 0.9600
C16 H16A 0.9600
C16 H16B 0.9600
C16 H16C 0.9600
C17 N2 1.474(4)
C17 C18 1.528(5)
C17 C20 1.532(4)
C17 C19 1.532(4)
C18 H18A 0.9600
C18 H18B 0.9600
C18 H18C 0.9600
C19 H19A 0.9600
C19 H19B 0.9600
C19 H19C 0.9600
C20 H20A 0.9600
C20 H20B 0.9600
C20 H20C 0.9600

loop_
_geom_torsion_atom_site_label_1
_geom_torsion_atom_site_label_2
_geom_torsion_atom_site_label_3
_geom_torsion_atom_site_label_4
_geom_torsion
N1 C1 C2 C3 5.9(7)
C12 C1 C2 C3 -177.0(4)
N1 C1 C2 C11 -174.2(4)
C12 C1 C2 C11 2.9(3)
C11 C2 C3 C4 0.7(5)
C1 C2 C3 C4 -179.4(3)
C2 C3 C4 C5 0.1(5)
C3 C4 C5 C6 -0.8(5)
C4 C5 C6 C11 0.7(5)
C4 C5 C6 C7 -179.9(3)
C11 C6 C7 C8 -1.2(5)
C5 C6 C7 C8 179.4(3)
C6 C7 C8 C9 0.5(5)
C7 C8 C9 C10 0.1(5)
C8 C9 C10 C11 0.0(5)
C8 C9 C10 C12 -179.2(3)
C5 C6 C11 C10 -179.1(3)
C7 C6 C11 C10 1.4(5)
C5 C6 C11 C2 0.2(5)
C7 C6 C11 C2 -179.3(3)
C9 C10 C11 C6 -0.8(5)
C12 C10 C11 C6 178.6(3)
C9 C10 C11 C2 179.8(3)
C12 C10 C11 C2 -0.8(4)
C3 C2 C11 C6 -0.8(5)
C1 C2 C11 C6 179.2(3)
C3 C2 C11 C10 178.5(3)
C1 C2 C11 C10 -1.4(4)
C9 C10 C12 N2 2.0(5)
C11 C10 C12 N2 -177.3(3)
C9 C10 C12 C1 -178.2(3)
C11 C10 C12 C1 2.6(3)
N1 C1 C12 N2 -5.8(5)
C2 C1 C12 N2 176.5(3)
N1 C1 C12 C10 174.4(3)
C2 C1 C12 C10 -3.3(3)
C2 C1 N1 C13 -1.2(6)
C12 C1 N1 C13 -178.1(3)
C14 C13 N1 C1 178.3(3)
C16 C13 N1 C1 61.7(4)
C15 C13 N1 C1 -65.6(4)
C10 C12 N2 C17 179.5(3)
C1 C12 N2 C17 -0.3(5)
C18 C17 N2 C12 -59.2(4)
C20 C17 N2 C12 -176.1(3)
C19 C17 N2 C12 67.3(4)

loop_
_cod_related_entry_id
_cod_related_entry_database
_cod_related_entry_code
1 ChemSpider 21198281
